data_9005388
loop_
_publ_author_name
'Tiepolo, M.'
'Zanetti, A.'
'Oberti, R.'

_publ_section_title
;
 Detection, crystal-chemical mechanisms and petrological implications of
 Ti partitioning in pargasite and kaersutite
 Sample: K1
;
_journal_name_full 'European Journal of Mineralogy'
_journal_page_first 345
_journal_page_last 354
_journal_volume 11
_journal_year 1999
_chemical_formula_sum
;Al2.512 Ca1.675 Cl0.008 F0.014 H1.356 K0.199 Mg4.13 Na0.889 O23.978 Si6.168
 Ti0.43
;
_chemical_name_mineral Kaersutite
_space_group_IT_number 12
_symmetry_space_group_name_Hall '-C 2y'
_symmetry_space_group_name_H-M 'C 1 2/m 1'
_cell_angle_alpha 90
_cell_angle_beta 105.24
_cell_angle_gamma 90
_cell_formula_units_Z 2
_cell_length_a 9.860
_cell_length_b 17.984
_cell_length_c 5.291
_cell_volume 905.218
_database_code_amcsd 0006773
_exptl_crystal_density_diffrn 3.092
_cod_original_formula_sum 'O23.978 F.014 Cl.008 Si6.168 Al2.512 Mg4.13 Ti.43 Ca1.675 Na.889 K.199 H1.356'
_cod_database_code 9005388

loop_
_space_group_symop_operation_xyz
x,y,z
1/2+x,1/2+y,z
x,-y,z
1/2+x,1/2-y,z
-x,y,-z
1/2-x,1/2+y,-z
-x,-y,-z
1/2-x,1/2-y,-z

loop_
_atom_site_label
_atom_site_fract_x
_atom_site_fract_y
_atom_site_fract_z
_atom_site_occupancy
_atom_site_U_iso_or_equiv
_atom_site_type_symbol
_atom_site_attached_hydrogens
O1 0.10700 0.08680 0.21850 1.00000 0.01064 O 0
O2 0.11830 0.17220 0.72980 1.00000 0.01026 O 0
O3 0.10760 0.00000 0.71470 0.67800 0.01317 O 0
F3 0.10760 0.00000 0.71470 0.00700 0.01317 F 0
Cl3 0.10760 0.00000 0.71470 0.00400 0.01317 Cl 0
O-h3 0.10760 0.00000 0.71470 0.31100 0.01317 O 0
O4 0.36620 0.25040 0.78710 1.00000 0.01330 O 0
O5 0.34970 0.13990 0.11100 1.00000 0.01368 O 0
O6 0.34480 0.11600 0.61040 1.00000 0.01520 O 0
O7 0.34070 0.00000 0.27760 1.00000 0.01659 O 0
SiT1 0.28110 0.08540 0.30330 0.77100 0.00697 Si 0
AlT1 0.28110 0.08540 0.30330 0.22900 0.00697 Al 0
SiT2 0.29030 0.17290 0.81120 0.77100 0.00709 Si 0
AlT2 0.29030 0.17290 0.81120 0.22900 0.00709 Al 0
MgM1 0.00000 0.08640 0.50000 0.84000 0.01254 Mg 0
TiM1 0.00000 0.08640 0.50000 0.16000 0.01254 Ti 0
MgM2 0.00000 0.17680 0.00000 0.72000 0.00773 Mg 0
TiM2 0.00000 0.17680 0.00000 0.03500 0.00773 Ti 0
AlM2 0.00000 0.17680 0.00000 0.24500 0.00773 Al 0
MgM3 0.00000 0.00000 0.00000 0.77000 0.00899 Mg 0
TiM3 0.00000 0.00000 0.00000 0.04000 0.00899 Ti 0
AlM3 0.00000 0.00000 0.00000 0.19000 0.00899 Al 0
MgM4 0.00000 0.27910 0.50000 0.06000 0.00975 Mg 0
CaM4 0.00000 0.27910 0.50000 0.41880 0.00975 Ca 0
NaM4 0.00000 0.27910 0.50000 0.02120 0.00975 Na 0
MgM4* 0.00000 0.25610 0.50000 0.06000 0.02001 Mg 0
CaM4* 0.00000 0.25610 0.50000 0.41880 0.02001 Ca 0
NaM4* 0.00000 0.25610 0.50000 0.02120 0.02001 Na 0
NaA 0.00000 0.50000 0.00000 0.26800 0.02900 Na 0
KA 0.00000 0.50000 0.00000 0.06630 0.02900 K 0
NaAm 0.04470 0.50000 0.09130 0.13400 0.02850 Na 0
KAm 0.04470 0.50000 0.09130 0.03320 0.02850 K 0
NaA2 0.00000 0.46900 0.00000 0.13400 0.03255 Na 0
KA2 0.00000 0.46900 0.00000 0.03320 0.03255 K 0
H 0.20360 0.00000 0.78530 0.67800 0.00494 H 0

loop_
_cod_changelog_entry_id
_cod_changelog_entry_author
_cod_changelog_entry_date
_cod_changelog_entry_text
1
;cod-tools version 3.8.0
Id: cif_guess_AMCSD_atom_types 9581 2023-05-17 12:35:41Z saulius
;
2023-05-23T09:19:06+03:00
;Derived atom types and hydrogen counts
from atom names that follow the AMCSD naming convention
(Wat == water, O-H == hydroxyl).
;

loop_
_cod_related_entry_id
_cod_related_entry_database
_cod_related_entry_code
1 AMCSD 0006773
